data_9000276
loop_
_publ_author_name
'Wardle, R.'
'Brindley, G. W.'

_publ_section_title
;
 The crystal structures of pyrophyllite, 1Tc, and of its dehydroxylate
;
_journal_name_full 'American Mineralogist'
_journal_page_first 732
_journal_page_last 750
_journal_volume 57
_journal_year 1972
_chemical_formula_sum 'Al H O6 Si2'
_chemical_name_mineral Pyrophyllite
_space_group_IT_number 2
_symmetry_space_group_name_Hall '-P 1 (1/2*x+1/2*y,1/2*x-1/2*y,-z)'
_symmetry_space_group_name_H-M 'C -1'
_cell_angle_alpha 91.03
_cell_angle_beta 100.37
_cell_angle_gamma 89.75
_cell_formula_units_Z 4
_cell_length_a 5.1614
_cell_length_b 8.9576
_cell_length_c 9.3511
_cell_volume 425.206
_database_code_amcsd 0000285
_exptl_crystal_density_diffrn 2.814
_cod_original_formula_sum 'Al Si2 O6 H'
_cod_database_code 9000276

loop_
_space_group_symop_operation_xyz
x,y,z
1/2+x,1/2+y,z
-x,-y,-z
1/2-x,1/2-y,-z

loop_
_atom_site_label
_atom_site_fract_x
_atom_site_fract_y
_atom_site_fract_z
_atom_site_type_symbol
_atom_site_attached_hydrogens
Al 0.50000 0.16700 0.00000 Al 0
Si1 0.74800 0.00000 0.28900 Si 0
Si2 0.75900 0.33100 0.28900 Si 0
O1 0.67100 0.00400 0.11300 O 0
O2 0.72100 0.31900 0.11300 O 0
O-H 0.22100 0.18600 0.11300 O 1
Ob1 0.05500 0.38700 0.35300 O 0
Ob2 0.72400 0.16700 0.35300 O 0
Ob3 0.55000 0.44800 0.33600 O 0

loop_
_cod_changelog_entry_id
_cod_changelog_entry_author
_cod_changelog_entry_date
_cod_changelog_entry_text
1
;cod-tools version 3.8.0
Id: cif_guess_AMCSD_atom_types 9581 2023-05-17 12:35:41Z saulius
;
2023-05-18T08:38:50+03:00
;Derived atom types and hydrogen counts
from atom names that follow the AMCSD naming convention
(Wat == water, O-H == hydroxyl).
;

loop_
_cod_related_entry_id
_cod_related_entry_database
_cod_related_entry_code
1 AMCSD 0000285
